data_7060928
loop_
_publ_author_name
'Chen, Shu-Yang'
'Lv, Wei'
'Cui, Hui-Hui'
'Chen, Lei'
'Zhang, Yi-Quan'
'Chen, Xue-Tai'
'Wang, Zhenxing'
'Ouyang, Zhong-Wen'
'Yan, Hong'
'Xue, Zi-Ling'

_publ_section_title
;
 Magnetic anisotropies and slow magnetic relaxation of three tetrahedral
 tetrakis(pseudohalido)--cobalt(ii) complexes
;
_journal_issue 36
_journal_name_full 'New Journal of Chemistry'
_journal_page_first 16852
_journal_page_last 16861
_journal_paper_doi 10.1039/D1NJ01916C
_journal_volume 45
_journal_year 2021
_chemical_formula_sum 'C48 H40 Co N12 O0 P2'
_chemical_formula_weight 905.79
_space_group_crystal_system monoclinic
_space_group_IT_number 14
_space_group_name_Hall '-P 2yn'
_space_group_name_H-M_alt 'P 1 21/n 1'
_atom_sites_solution_hydrogens geom
_audit_block_doi 10.5517/ccdc.csd.cc25yqpk
_audit_creation_method SHELXL-2018/3
_audit_update_record
;
2021-08-05 deposited with the CCDC.	2021-08-09 downloaded from the CCDC.
;
_cell_angle_alpha 90
_cell_angle_beta 94.754(2)
_cell_angle_gamma 90
_cell_formula_units_Z 4
_cell_length_a 14.2921(7)
_cell_length_b 21.5474(9)
_cell_length_c 15.6029(7)
_cell_measurement_reflns_used 9951
_cell_measurement_temperature 296(2)
_cell_measurement_theta_max 27.47
_cell_measurement_theta_min 2.30
_cell_volume 4788.5(4)
_computing_structure_refinement 'SHELXL-2018/3 (Sheldrick, 2018)'
_diffrn_ambient_temperature 296(2)
_diffrn_measured_fraction_theta_full 0.999
_diffrn_measured_fraction_theta_max 0.999
_diffrn_measurement_device_type 'CCD area detector'
_diffrn_measurement_method 'phi and omega scans'
_diffrn_radiation_type MoK\a
_diffrn_radiation_wavelength 0.71073
_diffrn_reflns_av_R_equivalents 0.0431
_diffrn_reflns_av_unetI/netI 0.0413
_diffrn_reflns_Laue_measured_fraction_full 0.999
_diffrn_reflns_Laue_measured_fraction_max 0.999
_diffrn_reflns_limit_h_max 17
_diffrn_reflns_limit_h_min -17
_diffrn_reflns_limit_k_max 26
_diffrn_reflns_limit_k_min -26
_diffrn_reflns_limit_l_max 17
_diffrn_reflns_limit_l_min -19
_diffrn_reflns_number 39843
_diffrn_reflns_point_group_measured_fraction_full 0.999
_diffrn_reflns_point_group_measured_fraction_max 0.999
_diffrn_reflns_theta_full 25.242
_diffrn_reflns_theta_max 25.999
_diffrn_reflns_theta_min 2.017
_exptl_absorpt_coefficient_mu 0.471
_exptl_absorpt_correction_T_max 0.8712
_exptl_absorpt_correction_T_min 0.8517
_exptl_absorpt_correction_type multi-scan
_exptl_absorpt_process_details sadabs
_exptl_crystal_colour blue
_exptl_crystal_density_diffrn 1.256
_exptl_crystal_description block
_exptl_crystal_F_000 1876
_exptl_crystal_size_max 0.350
_exptl_crystal_size_mid 0.320
_exptl_crystal_size_min 0.300
_refine_diff_density_max 0.784
_refine_diff_density_min -0.799
_refine_diff_density_rms 0.046
_refine_ls_extinction_method none
_refine_ls_goodness_of_fit_ref 1.014
_refine_ls_hydrogen_treatment constr
_refine_ls_matrix_type full
_refine_ls_number_parameters 596
_refine_ls_number_reflns 9401
_refine_ls_number_restraints 5
_refine_ls_restrained_S_all 1.014
_refine_ls_R_factor_all 0.0912
_refine_ls_R_factor_gt 0.0566
_refine_ls_shift/su_max 0.026
_refine_ls_shift/su_mean 0.001
_refine_ls_structure_factor_coef Fsqd
_refine_ls_weighting_details 'w=1/[\s^2^(Fo^2^)+(0.0473P)^2^+3.8200P] where P=(Fo^2^+2Fc^2^)/3'
_refine_ls_weighting_scheme calc
_refine_ls_wR_factor_gt 0.1248
_refine_ls_wR_factor_ref 0.1406
_reflns_Friedel_coverage 0.000
_reflns_number_gt 6356
_reflns_number_total 9401
_reflns_threshold_expression 'I > 2\s(I)'
_cod_data_source_file d1nj01916c2.cif
_cod_data_source_block 1
_cod_depositor_comments 'Adding full bibliography for 7060928--7060930.cif.'
_cod_original_sg_symbol_H-M 'P 21/n'
_cod_database_code 7060928
_shelx_shelxl_version_number 2018/3
_shelx_space_group_comment
;
The symmetry employed for this shelxl refinement is uniquely defined
by the following loop, which should always be used as a source of
symmetry information in preference to the above space-group names.
They are only intended as comments.
;
_shelx_estimated_absorpt_t_min 0.852
_shelx_estimated_absorpt_t_max 0.872

loop_
_space_group_symop_operation_xyz
'x, y, z'
'-x+1/2, y+1/2, -z+1/2'
'-x, -y, -z'
'x-1/2, -y-1/2, z-1/2'

loop_
_atom_site_label
_atom_site_type_symbol
_atom_site_fract_x
_atom_site_fract_y
_atom_site_fract_z
_atom_site_U_iso_or_equiv
_atom_site_adp_type
_atom_site_occupancy
_atom_site_site_symmetry_order
_atom_site_calc_flag
_atom_site_refinement_flags_posn
_atom_site_refinement_flags_adp
_atom_site_refinement_flags_occupancy
_atom_site_disorder_assembly
_atom_site_disorder_group
Co1 Co 1.43520(4) 0.27880(2) 0.29756(3) 0.07742(19) Uani 1 1 d D . . . .
N1 N 1.3327(3) 0.27321(18) 0.2059(2) 0.0981(12) Uani 1 1 d . . . . .
N2 N 1.2556(3) 0.29273(15) 0.2104(2) 0.0747(9) Uani 1 1 d . . . . .
N3 N 1.1804(3) 0.31139(18) 0.2113(3) 0.0998(12) Uani 1 1 d . . . . .
N4 N 1.5489(3) 0.32201(18) 0.2613(3) 0.1051(12) Uani 1 1 d . . . . .
N5 N 1.5652(2) 0.35173(14) 0.2024(2) 0.0648(7) Uani 1 1 d . . . . .
N6 N 1.5899(3) 0.38042(19) 0.1501(2) 0.1044(13) Uani 1 1 d . . . . .
N7 N 1.4765(2) 0.19392(17) 0.3223(3) 0.0949(11) Uani 1 1 d . . . . .
N8 N 1.5449(2) 0.16872(15) 0.3137(2) 0.0728(9) Uani 1 1 d . . . . .
N9 N 1.6127(3) 0.1434(2) 0.3064(3) 0.1417(19) Uani 1 1 d . . . . .
N10 N 1.3870(6) 0.3295(4) 0.3903(5) 0.087(3) Uani 0.716(9) 1 d D . P A 1
N11 N 1.3654(5) 0.3166(5) 0.4581(4) 0.0645(19) Uani 0.716(9) 1 d D . P A 1
N12 N 1.3469(4) 0.3032(3) 0.5265(4) 0.111(3) Uani 0.716(9) 1 d D . P A 1
P1 P 0.97707(5) 0.12390(3) 0.32646(5) 0.04477(19) Uani 1 1 d . . . . .
P2 P 0.83078(5) 0.40387(3) 0.51265(5) 0.04527(19) Uani 1 1 d . . . . .
C1 C 0.9752(2) 0.06729(14) 0.24241(19) 0.0517(7) Uani 1 1 d . . . . .
C2 C 0.9236(2) 0.07697(19) 0.1646(2) 0.0682(10) Uani 1 1 d . . . . .
H2 H 0.888245 0.112897 0.154753 0.082 Uiso 1 1 calc R U . . .
C3 C 0.9259(3) 0.0316(3) 0.1014(3) 0.1046(18) Uani 1 1 d . . . . .
H3 H 0.892190 0.037633 0.048458 0.126 Uiso 1 1 calc R U . . .
C4 C 0.9764(4) -0.0213(3) 0.1156(4) 0.115(2) Uani 1 1 d . . . . .
H4 H 0.976341 -0.051167 0.072658 0.138 Uiso 1 1 calc R U . . .
C5 C 1.0276(3) -0.03104(19) 0.1929(3) 0.0947(15) Uani 1 1 d . . . . .
H5 H 1.062059 -0.067389 0.202209 0.114 Uiso 1 1 calc R U . . .
C6 C 1.0278(3) 0.01331(16) 0.2567(2) 0.0681(9) Uani 1 1 d . . . . .
H6 H 1.062735 0.007189 0.308977 0.082 Uiso 1 1 calc R U . . .
C7 C 1.0973(2) 0.13632(12) 0.36344(18) 0.0455(7) Uani 1 1 d . . . . .
C8 C 1.1642(2) 0.14056(16) 0.3040(2) 0.0622(8) Uani 1 1 d . . . . .
H8 H 1.146098 0.135752 0.245725 0.075 Uiso 1 1 calc R U . . .
C9 C 1.2567(2) 0.15176(17) 0.3303(2) 0.0712(10) Uani 1 1 d . . . . .
H9 H 1.300989 0.154615 0.290053 0.085 Uiso 1 1 calc R U . . .
C10 C 1.2833(2) 0.15874(16) 0.4162(3) 0.0687(9) Uani 1 1 d . . . . .
H10 H 1.345940 0.166421 0.434159 0.082 Uiso 1 1 calc R U . . .
C11 C 1.2186(2) 0.15448(16) 0.4759(2) 0.0668(9) Uani 1 1 d . . . . .
H11 H 1.237356 0.159233 0.534001 0.080 Uiso 1 1 calc R U . . .
C12 C 1.1250(2) 0.14310(14) 0.44985(19) 0.0548(8) Uani 1 1 d . . . . .
H12 H 1.081112 0.140038 0.490420 0.066 Uiso 1 1 calc R U . . .
C13 C 0.9125(2) 0.09729(14) 0.41281(18) 0.0482(7) Uani 1 1 d . . . . .
C14 C 0.8877(2) 0.03578(15) 0.4206(2) 0.0583(8) Uani 1 1 d . . . . .
H14 H 0.904162 0.006817 0.380257 0.070 Uiso 1 1 calc R U . . .
C15 C 0.8383(3) 0.0176(2) 0.4886(3) 0.0800(11) Uani 1 1 d . . . . .
H15 H 0.820497 -0.023662 0.493731 0.096 Uiso 1 1 calc R U . . .
C16 C 0.8154(3) 0.0602(3) 0.5487(3) 0.0916(14) Uani 1 1 d . . . . .
H16 H 0.782141 0.047532 0.594406 0.110 Uiso 1 1 calc R U . . .
C17 C 0.8409(3) 0.1211(2) 0.5422(3) 0.0882(13) Uani 1 1 d . . . . .
H17 H 0.825588 0.149588 0.583638 0.106 Uiso 1 1 calc R U . . .
C18 C 0.8892(2) 0.14002(18) 0.4743(2) 0.0681(9) Uani 1 1 d . . . . .
H18 H 0.906254 0.181439 0.469473 0.082 Uiso 1 1 calc R U . . .
C19 C 0.9241(2) 0.19440(15) 0.28620(19) 0.0551(8) Uani 1 1 d . . . . .
C20 C 0.9796(3) 0.24410(15) 0.2639(2) 0.0664(9) Uani 1 1 d . . . . .
H20 H 1.044731 0.241564 0.271427 0.080 Uiso 1 1 calc R U . . .
C21 C 0.9364(3) 0.29729(18) 0.2303(3) 0.0856(12) Uani 1 1 d . . . . .
H21 H 0.972728 0.330747 0.215242 0.103 Uiso 1 1 calc R U . . .
C22 C 0.8405(4) 0.3010(2) 0.2192(3) 0.0891(13) Uani 1 1 d . . . . .
H22 H 0.812195 0.336784 0.196056 0.107 Uiso 1 1 calc R U . . .
C23 C 0.7857(3) 0.2522(2) 0.2418(3) 0.0877(13) Uani 1 1 d . . . . .
H23 H 0.720637 0.255432 0.234449 0.105 Uiso 1 1 calc R U . . .
C24 C 0.8266(2) 0.19837(18) 0.2755(2) 0.0712(10) Uani 1 1 d . . . . .
H24 H 0.789580 0.165332 0.290809 0.085 Uiso 1 1 calc R U . . .
C25 C 0.8390(2) 0.45380(13) 0.60536(19) 0.0485(7) Uani 1 1 d . . . . .
C26 C 0.9071(3) 0.44440(17) 0.6714(2) 0.0701(10) Uani 1 1 d . . . . .
H26 H 0.948783 0.411386 0.669320 0.084 Uiso 1 1 calc R U . . .
C27 C 0.9135(3) 0.4842(2) 0.7411(2) 0.0965(14) Uani 1 1 d . . . . .
H27 H 0.959514 0.477600 0.785865 0.116 Uiso 1 1 calc R U . . .
C28 C 0.8531(3) 0.5331(2) 0.7450(3) 0.0830(12) Uani 1 1 d . . . . .
H28 H 0.858150 0.559582 0.792245 0.100 Uiso 1 1 calc R U . . .
C29 C 0.7857(3) 0.54306(16) 0.6799(2) 0.0706(10) Uani 1 1 d . . . . .
H29 H 0.744847 0.576474 0.682478 0.085 Uiso 1 1 calc R U . . .
C30 C 0.7776(2) 0.50347(15) 0.6095(2) 0.0643(9) Uani 1 1 d . . . . .
H30 H 0.731143 0.510195 0.565156 0.077 Uiso 1 1 calc R U . . .
C31 C 0.8113(2) 0.45107(13) 0.41887(19) 0.0484(7) Uani 1 1 d . . . . .
C32 C 0.7607(2) 0.42801(14) 0.34574(19) 0.0535(7) Uani 1 1 d . . . . .
H32 H 0.732262 0.389256 0.347098 0.064 Uiso 1 1 calc R U . . .
C33 C 0.7529(2) 0.46254(15) 0.2715(2) 0.0623(9) Uani 1 1 d . . . . .
H33 H 0.720180 0.446694 0.222323 0.075 Uiso 1 1 calc R U . . .
C34 C 0.7931(2) 0.52020(15) 0.2695(2) 0.0616(8) Uani 1 1 d . . . . .
H34 H 0.787842 0.543120 0.218787 0.074 Uiso 1 1 calc R U . . .
C35 C 0.8413(2) 0.54449(16) 0.3422(2) 0.0668(9) Uani 1 1 d . . . . .
H35 H 0.867256 0.584032 0.341055 0.080 Uiso 1 1 calc R U . . .
C36 C 0.8507(2) 0.50966(15) 0.4164(2) 0.0606(8) Uani 1 1 d . . . . .
H36 H 0.883797 0.525650 0.465266 0.073 Uiso 1 1 calc R U . . .
C37 C 0.9383(2) 0.36164(13) 0.50769(19) 0.0476(7) Uani 1 1 d . . . . .
C38 C 1.0005(2) 0.37610(14) 0.4468(2) 0.0585(8) Uani 1 1 d . . . . .
H38 H 0.985413 0.406452 0.405569 0.070 Uiso 1 1 calc R U . . .
C39 C 1.0852(2) 0.34478(17) 0.4482(3) 0.0774(11) Uani 1 1 d . . . . .
H39 H 1.127054 0.354129 0.407465 0.093 Uiso 1 1 calc R U . . .
C40 C 1.1082(3) 0.30032(16) 0.5088(3) 0.0824(12) Uani 1 1 d . . . . .
H40 H 1.165991 0.280398 0.509978 0.099 Uiso 1 1 calc R U . . .
C41 C 1.0462(3) 0.28505(16) 0.5677(3) 0.0766(11) Uani 1 1 d . . . . .
H41 H 1.061859 0.254318 0.608195 0.092 Uiso 1 1 calc R U . . .
C42 C 0.9603(2) 0.31497(14) 0.5675(2) 0.0603(8) Uani 1 1 d . . . . .
H42 H 0.917844 0.303936 0.606978 0.072 Uiso 1 1 calc R U . . .
C43 C 0.7368(2) 0.34951(13) 0.51739(18) 0.0466(7) Uani 1 1 d . . . . .
C44 C 0.7416(2) 0.29303(15) 0.4753(2) 0.0634(9) Uani 1 1 d . . . . .
H44 H 0.794741 0.282812 0.447623 0.076 Uiso 1 1 calc R U . . .
C45 C 0.6670(3) 0.25189(17) 0.4746(3) 0.0756(10) Uani 1 1 d . . . . .
H45 H 0.670048 0.214042 0.446320 0.091 Uiso 1 1 calc R U . . .
C46 C 0.5890(3) 0.26675(17) 0.5154(2) 0.0723(10) Uani 1 1 d . . . . .
H46 H 0.539459 0.238802 0.515427 0.087 Uiso 1 1 calc R U . . .
C47 C 0.5839(2) 0.32283(17) 0.5562(2) 0.0677(9) Uani 1 1 d . . . . .
H47 H 0.530215 0.332890 0.583178 0.081 Uiso 1 1 calc R U . . .
C48 C 0.6569(2) 0.36435(15) 0.55781(19) 0.0555(8) Uani 1 1 d . . . . .
H48 H 0.652810 0.402211 0.585862 0.067 Uiso 1 1 calc R U . . .
N10A N 1.3733(16) 0.2953(8) 0.4018(12) 0.121(8) Uani 0.284(9) 1 d D . P A 2
N11A N 1.3587(19) 0.3404(7) 0.4364(14) 0.072(7) Uani 0.284(9) 1 d D . P A 2
N12A N 1.3398(11) 0.3779(8) 0.4828(10) 0.114(6) Uani 0.284(9) 1 d D . P A 2

loop_
_atom_site_aniso_label
_atom_site_aniso_U_11
_atom_site_aniso_U_22
_atom_site_aniso_U_33
_atom_site_aniso_U_23
_atom_site_aniso_U_13
_atom_site_aniso_U_12
Co1 0.0840(4) 0.0791(4) 0.0710(3) 0.0034(3) 0.0178(3) -0.0021(3)
N1 0.107(3) 0.116(3) 0.074(2) 0.015(2) 0.022(2) 0.027(2)
N2 0.092(3) 0.068(2) 0.0643(19) 0.0067(15) 0.010(2) -0.009(2)
N3 0.089(3) 0.091(3) 0.118(3) -0.013(2) 0.004(2) -0.005(2)
N4 0.100(3) 0.097(3) 0.120(3) 0.014(2) 0.016(2) -0.017(2)
N5 0.068(2) 0.0624(18) 0.0645(19) -0.0106(15) 0.0078(16) -0.0139(15)
N6 0.129(3) 0.115(3) 0.072(2) -0.019(2) 0.027(2) -0.049(3)
N7 0.058(2) 0.088(2) 0.140(3) 0.021(2) 0.018(2) -0.0095(18)
N8 0.056(2) 0.078(2) 0.087(2) -0.0388(17) 0.0170(17) -0.0071(16)
N9 0.091(3) 0.132(4) 0.203(5) -0.089(4) 0.019(3) 0.014(3)
N10 0.108(6) 0.060(4) 0.094(5) -0.007(4) 0.014(4) 0.013(4)
N11 0.045(3) 0.083(5) 0.066(4) -0.020(4) 0.012(3) -0.017(3)
N12 0.073(4) 0.176(7) 0.087(4) -0.035(4) 0.024(3) -0.044(4)
P1 0.0419(4) 0.0492(4) 0.0425(4) -0.0047(3) -0.0015(3) 0.0028(3)
P2 0.0426(4) 0.0458(4) 0.0466(4) -0.0021(3) -0.0012(3) 0.0013(3)
C1 0.0463(18) 0.0630(19) 0.0468(17) -0.0099(14) 0.0098(14) -0.0104(15)
C2 0.054(2) 0.106(3) 0.0453(18) -0.0113(18) 0.0088(15) -0.0268(19)
C3 0.075(3) 0.183(5) 0.058(2) -0.052(3) 0.020(2) -0.050(3)
C4 0.094(4) 0.146(5) 0.114(4) -0.087(4) 0.060(3) -0.065(3)
C5 0.089(3) 0.075(3) 0.128(4) -0.047(3) 0.056(3) -0.020(2)
C6 0.067(2) 0.064(2) 0.076(2) -0.0194(18) 0.0195(18) -0.0030(18)
C7 0.0449(17) 0.0428(15) 0.0479(16) 0.0008(12) -0.0020(13) 0.0026(12)
C8 0.049(2) 0.081(2) 0.0567(19) 0.0015(17) 0.0033(16) -0.0031(17)
C9 0.049(2) 0.088(3) 0.077(2) 0.003(2) 0.0100(18) -0.0068(18)
C10 0.046(2) 0.069(2) 0.089(3) 0.0005(19) -0.0093(19) -0.0034(16)
C11 0.056(2) 0.082(2) 0.060(2) -0.0080(18) -0.0123(17) -0.0024(18)
C12 0.0470(18) 0.0656(19) 0.0507(18) -0.0047(15) -0.0022(14) 0.0016(15)
C13 0.0406(16) 0.0587(18) 0.0443(16) -0.0051(14) -0.0021(13) 0.0066(13)
C14 0.0490(19) 0.066(2) 0.060(2) -0.0003(16) 0.0054(15) 0.0046(15)
C15 0.067(3) 0.090(3) 0.084(3) 0.025(2) 0.017(2) -0.002(2)
C16 0.070(3) 0.144(4) 0.064(3) 0.024(3) 0.023(2) 0.021(3)
C17 0.083(3) 0.124(4) 0.060(2) -0.009(2) 0.021(2) 0.027(3)
C18 0.067(2) 0.078(2) 0.061(2) -0.0149(18) 0.0120(18) 0.0083(18)
C19 0.056(2) 0.0588(18) 0.0483(17) 0.0001(14) -0.0068(14) 0.0080(15)
C20 0.073(2) 0.0575(19) 0.067(2) -0.0001(17) -0.0088(18) 0.0066(17)
C21 0.111(4) 0.061(2) 0.082(3) 0.009(2) -0.009(2) 0.016(2)
C22 0.117(4) 0.079(3) 0.068(2) 0.003(2) -0.011(2) 0.046(3)
C23 0.078(3) 0.109(3) 0.074(3) 0.003(2) -0.011(2) 0.038(3)
C24 0.057(2) 0.082(2) 0.073(2) 0.0048(19) -0.0074(18) 0.0166(18)
C25 0.0461(17) 0.0477(16) 0.0521(17) -0.0019(13) 0.0057(14) -0.0025(13)
C26 0.072(2) 0.078(2) 0.058(2) -0.0169(18) -0.0105(18) 0.0130(19)
C27 0.108(4) 0.114(3) 0.063(2) -0.028(2) -0.021(2) 0.021(3)
C28 0.091(3) 0.094(3) 0.066(2) -0.030(2) 0.015(2) -0.007(2)
C29 0.070(2) 0.063(2) 0.081(3) -0.0186(19) 0.023(2) 0.0011(18)
C30 0.063(2) 0.061(2) 0.068(2) -0.0098(17) 0.0002(17) 0.0063(17)
C31 0.0440(17) 0.0485(16) 0.0524(17) -0.0011(13) 0.0023(14) 0.0045(13)
C32 0.058(2) 0.0463(16) 0.0545(18) -0.0029(14) -0.0060(15) 0.0034(14)
C33 0.074(2) 0.0577(19) 0.0531(19) -0.0021(16) -0.0095(17) 0.0080(17)
C34 0.061(2) 0.064(2) 0.059(2) 0.0127(16) 0.0022(16) 0.0118(17)
C35 0.070(2) 0.0575(19) 0.071(2) 0.0108(17) -0.0043(18) -0.0117(17)
C36 0.062(2) 0.0603(19) 0.0567(19) 0.0034(16) -0.0107(16) -0.0116(16)
C37 0.0418(16) 0.0438(15) 0.0559(17) -0.0041(13) -0.0033(14) 0.0001(12)
C38 0.054(2) 0.0508(17) 0.071(2) -0.0035(16) 0.0094(16) -0.0005(15)
C39 0.049(2) 0.061(2) 0.126(3) -0.014(2) 0.026(2) -0.0048(17)
C40 0.041(2) 0.053(2) 0.152(4) -0.005(2) 0.000(2) 0.0033(16)
C41 0.059(2) 0.054(2) 0.112(3) 0.010(2) -0.018(2) 0.0051(17)
C42 0.054(2) 0.0545(18) 0.071(2) 0.0032(16) -0.0038(16) -0.0001(15)
C43 0.0436(17) 0.0477(15) 0.0471(16) -0.0005(13) -0.0037(13) -0.0010(13)
C44 0.0490(19) 0.061(2) 0.079(2) -0.0160(17) 0.0015(17) -0.0015(15)
C45 0.064(2) 0.064(2) 0.097(3) -0.022(2) -0.004(2) -0.0138(18)
C46 0.054(2) 0.079(2) 0.083(3) -0.004(2) -0.0008(19) -0.0238(18)
C47 0.051(2) 0.086(3) 0.067(2) -0.0082(19) 0.0068(17) -0.0090(18)
C48 0.0530(19) 0.0615(19) 0.0514(18) -0.0029(15) 0.0009(15) -0.0012(15)
N10A 0.181(19) 0.091(13) 0.092(14) -0.026(11) 0.018(12) -0.031(14)
N11A 0.075(13) 0.055(11) 0.081(15) 0.010(10) -0.032(11) -0.017(10)
N12A 0.107(12) 0.118(13) 0.115(12) -0.040(11) -0.001(9) 0.029(9)

loop_
_atom_type_symbol
_atom_type_description
_atom_type_scat_dispersion_real
_atom_type_scat_dispersion_imag
_atom_type_scat_source
C C 0.0033 0.0016 'International Tables Vol C Tables 4.2.6.8 and 6.1.1.4'
Co Co 0.3494 0.9721 'International Tables Vol C Tables 4.2.6.8 and 6.1.1.4'
H H 0.0000 0.0000 'International Tables Vol C Tables 4.2.6.8 and 6.1.1.4'
N N 0.0061 0.0033 'International Tables Vol C Tables 4.2.6.8 and 6.1.1.4'
O O 0.0106 0.0060 'International Tables Vol C Tables 4.2.6.8 and 6.1.1.4'
P P 0.1023 0.0942 'International Tables Vol C Tables 4.2.6.8 and 6.1.1.4'

loop_
_geom_angle_atom_site_label_1
_geom_angle_atom_site_label_2
_geom_angle_atom_site_label_3
_geom_angle
_geom_angle_site_symmetry_1
_geom_angle_site_symmetry_3
_geom_angle_publ_flag
N10A Co1 N7 99.0(7) . . ?
N10A Co1 N1 104.8(7) . . ?
N7 Co1 N1 106.39(16) . . ?
N7 Co1 N10 119.4(2) . . ?
N1 Co1 N10 106.4(3) . . ?
N10A Co1 N4 126.1(6) . . ?
N7 Co1 N4 104.69(16) . . ?
N1 Co1 N4 113.44(17) . . ?
N10 Co1 N4 106.9(3) . . ?
N2 N1 Co1 125.2(3) . . ?
N3 N2 N1 177.4(4) . . ?
N5 N4 Co1 134.8(3) . . ?
N6 N5 N4 172.7(4) . . ?
N8 N7 Co1 132.4(3) . . ?
N9 N8 N7 178.9(5) . . ?
N11 N10 Co1 131.9(8) . . ?
N12 N11 N10 177.7(9) . . ?
C7 P1 C19 110.72(14) . . ?
C7 P1 C1 107.10(14) . . ?
C19 P1 C1 109.97(15) . . ?
C7 P1 C13 110.30(13) . . ?
C19 P1 C13 107.90(15) . . ?
C1 P1 C13 110.87(14) . . ?
C31 P2 C43 109.90(14) . . ?
C31 P2 C37 109.27(14) . . ?
C43 P2 C37 108.58(13) . . ?
C31 P2 C25 108.29(14) . . ?
C43 P2 C25 110.96(13) . . ?
C37 P2 C25 109.82(14) . . ?
C2 C1 C6 120.5(3) . . ?
C2 C1 P1 121.0(3) . . ?
C6 C1 P1 118.5(3) . . ?
C1 C2 C3 118.3(4) . . ?
C1 C2 H2 120.8 . . ?
C3 C2 H2 120.8 . . ?
C4 C3 C2 121.2(5) . . ?
C4 C3 H3 119.4 . . ?
C2 C3 H3 119.4 . . ?
C3 C4 C5 120.6(4) . . ?
C3 C4 H4 119.7 . . ?
C5 C4 H4 119.7 . . ?
C4 C5 C6 119.7(5) . . ?
C4 C5 H5 120.1 . . ?
C6 C5 H5 120.1 . . ?
C5 C6 C1 119.6(4) . . ?
C5 C6 H6 120.2 . . ?
C1 C6 H6 120.2 . . ?
C12 C7 C8 119.2(3) . . ?
C12 C7 P1 121.4(2) . . ?
C8 C7 P1 119.4(2) . . ?
C9 C8 C7 120.7(3) . . ?
C9 C8 H8 119.6 . . ?
C7 C8 H8 119.6 . . ?
C8 C9 C10 119.6(3) . . ?
C8 C9 H9 120.2 . . ?
C10 C9 H9 120.2 . . ?
C11 C10 C9 120.6(3) . . ?
C11 C10 H10 119.7 . . ?
C9 C10 H10 119.7 . . ?
C10 C11 C12 120.2(3) . . ?
C10 C11 H11 119.9 . . ?
C12 C11 H11 119.9 . . ?
C7 C12 C11 119.7(3) . . ?
C7 C12 H12 120.1 . . ?
C11 C12 H12 120.1 . . ?
C14 C13 C18 119.8(3) . . ?
C14 C13 P1 121.7(2) . . ?
C18 C13 P1 118.4(3) . . ?
C15 C14 C13 119.5(3) . . ?
C15 C14 H14 120.3 . . ?
C13 C14 H14 120.3 . . ?
C16 C15 C14 120.2(4) . . ?
C16 C15 H15 119.9 . . ?
C14 C15 H15 119.9 . . ?
C17 C16 C15 120.8(4) . . ?
C17 C16 H16 119.6 . . ?
C15 C16 H16 119.6 . . ?
C16 C17 C18 119.7(4) . . ?
C16 C17 H17 120.2 . . ?
C18 C17 H17 120.2 . . ?
C17 C18 C13 120.1(4) . . ?
C17 C18 H18 120.0 . . ?
C13 C18 H18 120.0 . . ?
C24 C19 C20 120.5(3) . . ?
C24 C19 P1 119.0(3) . . ?
C20 C19 P1 120.5(3) . . ?
C21 C20 C19 119.1(4) . . ?
C21 C20 H20 120.5 . . ?
C19 C20 H20 120.5 . . ?
C22 C21 C20 120.4(4) . . ?
C22 C21 H21 119.8 . . ?
C20 C21 H21 119.8 . . ?
C21 C22 C23 120.6(4) . . ?
C21 C22 H22 119.7 . . ?
C23 C22 H22 119.7 . . ?
C22 C23 C24 120.5(4) . . ?
C22 C23 H23 119.8 . . ?
C24 C23 H23 119.8 . . ?
C23 C24 C19 119.0(4) . . ?
C23 C24 H24 120.5 . . ?
C19 C24 H24 120.5 . . ?
C26 C25 C30 119.3(3) . . ?
C26 C25 P2 120.7(2) . . ?
C30 C25 P2 119.9(2) . . ?
C25 C26 C27 119.7(3) . . ?
C25 C26 H26 120.1 . . ?
C27 C26 H26 120.1 . . ?
C28 C27 C26 120.9(4) . . ?
C28 C27 H27 119.6 . . ?
C26 C27 H27 119.6 . . ?
C29 C28 C27 120.0(4) . . ?
C29 C28 H28 120.0 . . ?
C27 C28 H28 120.0 . . ?
C28 C29 C30 120.2(3) . . ?
C28 C29 H29 119.9 . . ?
C30 C29 H29 119.9 . . ?
C29 C30 C25 119.9(3) . . ?
C29 C30 H30 120.0 . . ?
C25 C30 H30 120.0 . . ?
C36 C31 C32 119.2(3) . . ?
C36 C31 P2 120.4(2) . . ?
C32 C31 P2 120.3(2) . . ?
C33 C32 C31 119.9(3) . . ?
C33 C32 H32 120.0 . . ?
C31 C32 H32 120.0 . . ?
C34 C33 C32 120.4(3) . . ?
C34 C33 H33 119.8 . . ?
C32 C33 H33 119.8 . . ?
C33 C34 C35 120.4(3) . . ?
C33 C34 H34 119.8 . . ?
C35 C34 H34 119.8 . . ?
C36 C35 C34 119.4(3) . . ?
C36 C35 H35 120.3 . . ?
C34 C35 H35 120.3 . . ?
C35 C36 C31 120.6(3) . . ?
C35 C36 H36 119.7 . . ?
C31 C36 H36 119.7 . . ?
C38 C37 C42 120.0(3) . . ?
C38 C37 P2 121.0(2) . . ?
C42 C37 P2 119.0(2) . . ?
C39 C38 C37 119.2(3) . . ?
C39 C38 H38 120.4 . . ?
C37 C38 H38 120.4 . . ?
C40 C39 C38 120.8(4) . . ?
C40 C39 H39 119.6 . . ?
C38 C39 H39 119.6 . . ?
C39 C40 C41 120.1(3) . . ?
C39 C40 H40 119.9 . . ?
C41 C40 H40 119.9 . . ?
C40 C41 C42 120.6(4) . . ?
C40 C41 H41 119.7 . . ?
C42 C41 H41 119.7 . . ?
C41 C42 C37 119.2(3) . . ?
C41 C42 H42 120.4 . . ?
C37 C42 H42 120.4 . . ?
C48 C43 C44 119.5(3) . . ?
C48 C43 P2 121.2(2) . . ?
C44 C43 P2 119.2(2) . . ?
C45 C44 C43 119.7(3) . . ?
C45 C44 H44 120.1 . . ?
C43 C44 H44 120.1 . . ?
C46 C45 C44 120.2(3) . . ?
C46 C45 H45 119.9 . . ?
C44 C45 H45 119.9 . . ?
C45 C46 C47 120.0(3) . . ?
C45 C46 H46 120.0 . . ?
C47 C46 H46 120.0 . . ?
C46 C47 C48 120.8(3) . . ?
C46 C47 H47 119.6 . . ?
C48 C47 H47 119.6 . . ?
C47 C48 C43 119.7(3) . . ?
C47 C48 H48 120.2 . . ?
C43 C48 H48 120.2 . . ?
N11A N10A Co1 132(2) . . ?
N12A N11A N10A 167(3) . . ?

loop_
_geom_bond_atom_site_label_1
_geom_bond_atom_site_label_2
_geom_bond_distance
_geom_bond_site_symmetry_2
_geom_bond_publ_flag
Co1 N10A 1.947(15) . ?
Co1 N7 1.951(4) . ?
Co1 N1 1.964(4) . ?
Co1 N10 1.982(7) . ?
Co1 N4 1.995(4) . ?
N1 N2 1.187(5) . ?
N2 N3 1.148(5) . ?
N4 N5 1.159(4) . ?
N5 N6 1.106(4) . ?
N7 N8 1.136(4) . ?
N8 N9 1.127(5) . ?
N10 N11 1.161(9) . ?
N11 N12 1.156(7) . ?
P1 C7 1.787(3) . ?
P1 C19 1.788(3) . ?
P1 C1 1.790(3) . ?
P1 C13 1.789(3) . ?
P2 C31 1.785(3) . ?
P2 C43 1.788(3) . ?
P2 C37 1.793(3) . ?
P2 C25 1.799(3) . ?
C1 C2 1.384(4) . ?
C1 C6 1.392(5) . ?
C2 C3 1.390(6) . ?
C2 H2 0.9300 . ?
C3 C4 1.358(7) . ?
C3 H3 0.9300 . ?
C4 C5 1.374(7) . ?
C4 H4 0.9300 . ?
C5 C6 1.380(5) . ?
C5 H5 0.9300 . ?
C6 H6 0.9300 . ?
C7 C12 1.381(4) . ?
C7 C8 1.389(4) . ?
C8 C9 1.372(4) . ?
C8 H8 0.9300 . ?
C9 C10 1.372(5) . ?
C9 H9 0.9300 . ?
C10 C11 1.369(5) . ?
C10 H10 0.9300 . ?
C11 C12 1.386(4) . ?
C11 H11 0.9300 . ?
C12 H12 0.9300 . ?
C13 C14 1.380(4) . ?
C13 C18 1.390(4) . ?
C14 C15 1.380(5) . ?
C14 H14 0.9300 . ?
C15 C16 1.371(6) . ?
C15 H15 0.9300 . ?
C16 C17 1.368(6) . ?
C16 H16 0.9300 . ?
C17 C18 1.373(5) . ?
C17 H17 0.9300 . ?
C18 H18 0.9300 . ?
C19 C24 1.393(4) . ?
C19 C20 1.394(5) . ?
C20 C21 1.384(5) . ?
C20 H20 0.9300 . ?
C21 C22 1.370(6) . ?
C21 H21 0.9300 . ?
C22 C23 1.374(6) . ?
C22 H22 0.9300 . ?
C23 C24 1.383(5) . ?
C23 H23 0.9300 . ?
C24 H24 0.9300 . ?
C25 C26 1.373(4) . ?
C25 C30 1.389(4) . ?
C26 C27 1.381(5) . ?
C26 H26 0.9300 . ?
C27 C28 1.368(6) . ?
C27 H27 0.9300 . ?
C28 C29 1.357(5) . ?
C28 H28 0.9300 . ?
C29 C30 1.388(4) . ?
C29 H29 0.9300 . ?
C30 H30 0.9300 . ?
C31 C36 1.384(4) . ?
C31 C32 1.391(4) . ?
C32 C33 1.373(4) . ?
C32 H32 0.9300 . ?
C33 C34 1.370(5) . ?
C33 H33 0.9300 . ?
C34 C35 1.381(5) . ?
C34 H34 0.9300 . ?
C35 C36 1.377(4) . ?
C35 H35 0.9300 . ?
C36 H36 0.9300 . ?
C37 C38 1.389(4) . ?
C37 C42 1.390(4) . ?
C38 C39 1.385(4) . ?
C38 H38 0.9300 . ?
C39 C40 1.366(5) . ?
C39 H39 0.9300 . ?
C40 C41 1.368(5) . ?
C40 H40 0.9300 . ?
C41 C42 1.387(5) . ?
C41 H41 0.9300 . ?
C42 H42 0.9300 . ?
C43 C48 1.387(4) . ?
C43 C44 1.388(4) . ?
C44 C45 1.386(5) . ?
C44 H44 0.9300 . ?
C45 C46 1.366(5) . ?
C45 H45 0.9300 . ?
C46 C47 1.371(5) . ?
C46 H46 0.9300 . ?
C47 C48 1.373(4) . ?
C47 H47 0.9300 . ?
C48 H48 0.9300 . ?
N10A N11A 1.139(14) . ?
N11A N12A 1.134(15) . ?

loop_
_geom_torsion_atom_site_label_1
_geom_torsion_atom_site_label_2
_geom_torsion_atom_site_label_3
_geom_torsion_atom_site_label_4
_geom_torsion
_geom_torsion_site_symmetry_1
_geom_torsion_site_symmetry_2
_geom_torsion_site_symmetry_3
_geom_torsion_site_symmetry_4
_geom_torsion_publ_flag
C7 P1 C1 C2 -131.0(3) . . . . ?
C19 P1 C1 C2 -10.7(3) . . . . ?
C13 P1 C1 C2 108.6(3) . . . . ?
C7 P1 C1 C6 48.4(3) . . . . ?
C19 P1 C1 C6 168.7(3) . . . . ?
C13 P1 C1 C6 -72.0(3) . . . . ?
C6 C1 C2 C3 -0.2(5) . . . . ?
P1 C1 C2 C3 179.2(3) . . . . ?
C1 C2 C3 C4 0.8(6) . . . . ?
C2 C3 C4 C5 -0.7(7) . . . . ?
C3 C4 C5 C6 0.0(7) . . . . ?
C4 C5 C6 C1 0.6(6) . . . . ?
C2 C1 C6 C5 -0.5(5) . . . . ?
P1 C1 C6 C5 -179.9(3) . . . . ?
C19 P1 C7 C12 100.6(3) . . . . ?
C1 P1 C7 C12 -139.5(2) . . . . ?
C13 P1 C7 C12 -18.7(3) . . . . ?
C19 P1 C7 C8 -78.0(3) . . . . ?
C1 P1 C7 C8 41.9(3) . . . . ?
C13 P1 C7 C8 162.7(2) . . . . ?
C12 C7 C8 C9 -0.5(5) . . . . ?
P1 C7 C8 C9 178.2(3) . . . . ?
C7 C8 C9 C10 0.1(5) . . . . ?
C8 C9 C10 C11 0.1(6) . . . . ?
C9 C10 C11 C12 -0.1(6) . . . . ?
C8 C7 C12 C11 0.5(5) . . . . ?
P1 C7 C12 C11 -178.1(2) . . . . ?
C10 C11 C12 C7 -0.3(5) . . . . ?
C7 P1 C13 C14 -103.1(3) . . . . ?
C19 P1 C13 C14 135.9(3) . . . . ?
C1 P1 C13 C14 15.4(3) . . . . ?
C7 P1 C13 C18 75.4(3) . . . . ?
C19 P1 C13 C18 -45.6(3) . . . . ?
C1 P1 C13 C18 -166.1(2) . . . . ?
C18 C13 C14 C15 1.2(5) . . . . ?
P1 C13 C14 C15 179.7(3) . . . . ?
C13 C14 C15 C16 -1.0(5) . . . . ?
C14 C15 C16 C17 0.1(6) . . . . ?
C15 C16 C17 C18 0.7(7) . . . . ?
C16 C17 C18 C13 -0.4(6) . . . . ?
C14 C13 C18 C17 -0.5(5) . . . . ?
P1 C13 C18 C17 -179.0(3) . . . . ?
C7 P1 C19 C24 -163.4(3) . . . . ?
C1 P1 C19 C24 78.4(3) . . . . ?
C13 P1 C19 C24 -42.6(3) . . . . ?
C7 P1 C19 C20 18.1(3) . . . . ?
C1 P1 C19 C20 -100.0(3) . . . . ?
C13 P1 C19 C20 138.9(3) . . . . ?
C24 C19 C20 C21 -0.5(5) . . . . ?
P1 C19 C20 C21 177.9(3) . . . . ?
C19 C20 C21 C22 0.0(6) . . . . ?
C20 C21 C22 C23 0.6(6) . . . . ?
C21 C22 C23 C24 -0.6(6) . . . . ?
C22 C23 C24 C19 0.1(6) . . . . ?
C20 C19 C24 C23 0.5(5) . . . . ?
P1 C19 C24 C23 -178.0(3) . . . . ?
C31 P2 C25 C26 -136.5(3) . . . . ?
C43 P2 C25 C26 102.8(3) . . . . ?
C37 P2 C25 C26 -17.2(3) . . . . ?
C31 P2 C25 C30 41.8(3) . . . . ?
C43 P2 C25 C30 -78.9(3) . . . . ?
C37 P2 C25 C30 161.0(3) . . . . ?
C30 C25 C26 C27 0.2(5) . . . . ?
P2 C25 C26 C27 178.5(3) . . . . ?
C25 C26 C27 C28 -0.3(7) . . . . ?
C26 C27 C28 C29 0.0(7) . . . . ?
C27 C28 C29 C30 0.3(6) . . . . ?
C28 C29 C30 C25 -0.4(5) . . . . ?
C26 C25 C30 C29 0.1(5) . . . . ?
P2 C25 C30 C29 -178.1(3) . . . . ?
C43 P2 C31 C36 155.0(3) . . . . ?
C37 P2 C31 C36 -85.9(3) . . . . ?
C25 P2 C31 C36 33.7(3) . . . . ?
C43 P2 C31 C32 -28.7(3) . . . . ?
C37 P2 C31 C32 90.4(3) . . . . ?
C25 P2 C31 C32 -150.0(2) . . . . ?
C36 C31 C32 C33 2.0(5) . . . . ?
P2 C31 C32 C33 -174.4(2) . . . . ?
C31 C32 C33 C34 -1.3(5) . . . . ?
C32 C33 C34 C35 -0.5(5) . . . . ?
C33 C34 C35 C36 1.5(5) . . . . ?
C34 C35 C36 C31 -0.8(5) . . . . ?
C32 C31 C36 C35 -0.9(5) . . . . ?
P2 C31 C36 C35 175.4(3) . . . . ?
C31 P2 C37 C38 11.5(3) . . . . ?
C43 P2 C37 C38 131.3(2) . . . . ?
C25 P2 C37 C38 -107.2(3) . . . . ?
C31 P2 C37 C42 -170.4(2) . . . . ?
C43 P2 C37 C42 -50.5(3) . . . . ?
C25 P2 C37 C42 71.0(3) . . . . ?
C42 C37 C38 C39 -1.8(5) . . . . ?
P2 C37 C38 C39 176.3(2) . . . . ?
C37 C38 C39 C40 -0.3(5) . . . . ?
C38 C39 C40 C41 1.7(6) . . . . ?
C39 C40 C41 C42 -0.9(6) . . . . ?
C40 C41 C42 C37 -1.2(5) . . . . ?
C38 C37 C42 C41 2.6(5) . . . . ?
P2 C37 C42 C41 -175.6(3) . . . . ?
C31 P2 C43 C48 -89.1(3) . . . . ?
C37 P2 C43 C48 151.5(2) . . . . ?
C25 P2 C43 C48 30.7(3) . . . . ?
C31 P2 C43 C44 86.9(3) . . . . ?
C37 P2 C43 C44 -32.5(3) . . . . ?
C25 P2 C43 C44 -153.3(2) . . . . ?
C48 C43 C44 C45 -0.5(5) . . . . ?
P2 C43 C44 C45 -176.6(3) . . . . ?
C43 C44 C45 C46 -0.2(6) . . . . ?
C44 C45 C46 C47 0.8(6) . . . . ?
C45 C46 C47 C48 -0.9(6) . . . . ?
C46 C47 C48 C43 0.2(5) . . . . ?
C44 C43 C48 C47 0.4(5) . . . . ?
P2 C43 C48 C47 176.4(2) . . . . ?
Co1 N10A N11A N12A -169(11) . . . . ?
